data_4301537
loop_
_publ_author_name
'Charles G. Young'
'Michael S. Malarek'
'David J. Evans'
'Christian J. Doonan'
'Victor Wee Lin Ng'
'Jonathan M. White'

_publ_section_title
;
Synthesis and Characterization of TpiPrMoO(S2PR2) (R = Pri, Ph, OEt, OPri,
(-)-Mentholate) and {HB(OMe)(Pripz)2}MoO(S2PPri2), Including Isomers of
Known 1,2-Borotropically-Shifted Complexes
;
_journal_name_full 'Inorganic Chemistry'
_journal_page_first 1960
_journal_page_last 1966
_journal_paper_doi 10.1021/ic8015518
_journal_volume 48
_journal_year 2009
_chemical_absolute_configuration unk
_chemical_formula_moiety 'C38 H66 B Mo N6 O3 P S2'
_chemical_formula_sum 'C38 H66 B Mo N6 O3 P S2'
_chemical_formula_weight 856.81
_chemical_name_systematic
;
{di{(-)-menthoxy}dithiophosphinato}{hydrotris(3-
isopropylpyrazol-1-yl)borato}oxomolybdenum(IV)
;
_space_group_IT_number 4
_symmetry_cell_setting monoclinic
_symmetry_space_group_name_Hall 'P 2yb'
_symmetry_space_group_name_H-M 'P 1 21 1'
_atom_sites_solution_hydrogens geom
_atom_sites_solution_primary direct
_atom_sites_solution_secondary difmap
_audit_creation_method SHELXL-97
_cell_angle_alpha 90.00
_cell_angle_beta 94.5490(10)
_cell_angle_gamma 90.00
_cell_formula_units_Z 2
_cell_length_a 10.3832(6)
_cell_length_b 17.4346(9)
_cell_length_c 12.1272(6)
_cell_measurement_reflns_used 8481
_cell_measurement_temperature 130(2)
_cell_measurement_theta_max 28.29
_cell_measurement_theta_min 2.29
_cell_volume 2188.4(2)
_computing_cell_refinement 'Bruker SMART'
_computing_data_collection 'Bruker SMART'
_computing_data_reduction 'Bruker SAINT'
_computing_molecular_graphics 'Bruker SHELXTL'
_computing_publication_material 'Bruker SHELXTL'
_computing_structure_refinement 'Bruker SHELXTL'
_computing_structure_solution 'Bruker SHELXTL'
_diffrn_ambient_temperature 130(2)
_diffrn_measured_fraction_theta_full 0.997
_diffrn_measured_fraction_theta_max 0.936
_diffrn_measurement_device_type 'CCD area detector'
_diffrn_measurement_method 'phi and omega scans'
_diffrn_radiation_monochromator graphite
_diffrn_radiation_source 'fine-focus sealed tube'
_diffrn_radiation_type MoK\a
_diffrn_radiation_wavelength 0.71073
_diffrn_reflns_av_R_equivalents 0.0236
_diffrn_reflns_av_sigmaI/netI 0.0405
_diffrn_reflns_limit_h_max 13
_diffrn_reflns_limit_h_min -13
_diffrn_reflns_limit_k_max 22
_diffrn_reflns_limit_k_min -18
_diffrn_reflns_limit_l_max 11
_diffrn_reflns_limit_l_min -15
_diffrn_reflns_number 12991
_diffrn_reflns_theta_full 27.00
_diffrn_reflns_theta_max 28.33
_diffrn_reflns_theta_min 1.68
_exptl_absorpt_coefficient_mu 0.473
_exptl_absorpt_correction_type none
_exptl_crystal_colour blue
_exptl_crystal_density_diffrn 1.300
_exptl_crystal_density_method 'not measured'
_exptl_crystal_description prism
_exptl_crystal_F_000 908
_exptl_crystal_size_max 0.483
_exptl_crystal_size_mid 0.355
_exptl_crystal_size_min 0.30
_refine_diff_density_max 0.569
_refine_diff_density_min -0.253
_refine_diff_density_rms 0.055
_refine_ls_abs_structure_details 'Flack H D (1983), Acta Cryst. A39, 876-881'
_refine_ls_abs_structure_Flack -0.059(18)
_refine_ls_extinction_method none
_refine_ls_goodness_of_fit_ref 1.001
_refine_ls_hydrogen_treatment mixed
_refine_ls_matrix_type full
_refine_ls_number_parameters 485
_refine_ls_number_reflns 8480
_refine_ls_number_restraints 1
_refine_ls_restrained_S_all 1.001
_refine_ls_R_factor_all 0.0284
_refine_ls_R_factor_gt 0.0271
_refine_ls_shift/su_max 0.000
_refine_ls_shift/su_mean 0.000
_refine_ls_structure_factor_coef Fsqd
_refine_ls_weighting_details 'calc w=1/[\s^2^(Fo^2^)+(0.0339P)^2^+0.0000P] where P=(Fo^2^+2Fc^2^)/3'
_refine_ls_weighting_scheme calc
_refine_ls_wR_factor_gt 0.0631
_refine_ls_wR_factor_ref 0.0635
_reflns_number_gt 8116
_reflns_number_total 8480
_reflns_threshold_expression >2sigma(I)
_cod_data_source_file ic8015518_si_001_3.cif
_cod_data_source_block '[TpiPrMoO(S2P(menth)2]'
_cod_depositor_comments
;
The following automatic conversions were performed:
'_symmetry_cell_setting' value 'Monoclinic' changed to 'monoclinic'
according to '/home/saulius/struct/CIF-dictionaries/cif_core.dic'
dictionary named 'cif_core.dic' version 2.4.1 from 2010-06-29.

Automatic conversion script
Id: cif_fix_enum 1527 2010-12-29 10:47:43Z saulius 
;
_cod_original_sg_symbol_H-M 'P 21'
_cod_database_code 4301537

loop_
_symmetry_equiv_pos_as_xyz
'x, y, z'
'-x, y+1/2, -z'

loop_
_atom_site_label
_atom_site_type_symbol
_atom_site_fract_x
_atom_site_fract_y
_atom_site_fract_z
_atom_site_U_iso_or_equiv
_atom_site_adp_type
_atom_site_occupancy
_atom_site_symmetry_multiplicity
_atom_site_calc_flag
_atom_site_refinement_flags
_atom_site_disorder_assembly
_atom_site_disorder_group
Mo1 Mo 0.600380(17) 0.429910(10) 0.244390(14) 0.01512(5) Uani 1 1 d . . .
S1 S 0.55766(6) 0.30182(3) 0.15980(5) 0.01806(12) Uani 1 1 d . . .
P1 P 0.74889(6) 0.28576(4) 0.18314(5) 0.01659(13) Uani 1 1 d . . .
O1 O 0.60142(16) 0.40645(9) 0.37855(13) 0.0203(4) Uani 1 1 d . . .
B1 B 0.4607(3) 0.59647(17) 0.1655(2) 0.0222(6) Uani 1 1 d . . .
S2 S 0.82082(6) 0.39295(3) 0.20036(5) 0.01843(12) Uani 1 1 d . . .
O2 O 0.79197(16) 0.23228(10) 0.28504(13) 0.0205(4) Uani 1 1 d . . .
O3 O 0.79668(16) 0.23681(10) 0.08479(13) 0.0204(4) Uani 1 1 d . . .
N11 N 0.56833(19) 0.49012(12) 0.06340(16) 0.0198(4) Uani 1 1 d . . .
N12 N 0.5136(2) 0.56240(12) 0.06218(17) 0.0218(4) Uani 1 1 d . . .
C13 C 0.5147(3) 0.59355(16) -0.0389(2) 0.0268(6) Uani 1 1 d . . .
H13 H 0.4837 0.6432 -0.0597 0.032 Uiso 1 1 calc R . .
C14 C 0.5682(3) 0.54156(17) -0.1072(2) 0.0276(6) Uani 1 1 d . . .
H14 H 0.5810 0.5478 -0.1834 0.033 Uiso 1 1 calc R . .
C15 C 0.6002(2) 0.47716(16) -0.0407(2) 0.0218(5) Uani 1 1 d . . .
C16 C 0.6524(3) 0.40278(15) -0.0788(2) 0.0232(5) Uani 1 1 d . . .
H16 H 0.6772 0.3711 -0.0117 0.028 Uiso 1 1 calc R . .
C17 C 0.5492(3) 0.3593(2) -0.1489(3) 0.0523(9) Uani 1 1 d . . .
H17A H 0.4716 0.3545 -0.1084 0.078 Uiso 1 1 calc R . .
H17B H 0.5814 0.3080 -0.1655 0.078 Uiso 1 1 calc R . .
H17C H 0.5279 0.3872 -0.2181 0.078 Uiso 1 1 calc R . .
C18 C 0.7725(3) 0.41382(17) -0.1410(3) 0.0414(8) Uani 1 1 d . . .
H18A H 0.7507 0.4444 -0.2076 0.062 Uiso 1 1 calc R . .
H18B H 0.8055 0.3637 -0.1620 0.062 Uiso 1 1 calc R . .
H18C H 0.8388 0.4405 -0.0934 0.062 Uiso 1 1 calc R . .
N21 N 0.6492(2) 0.54835(12) 0.29133(16) 0.0194(4) Uani 1 1 d . . .
N22 N 0.5747(2) 0.60910(13) 0.25309(16) 0.0215(4) Uani 1 1 d . . .
C23 C 0.6201(3) 0.67411(15) 0.2998(2) 0.0244(6) Uani 1 1 d . . .
H23 H 0.5854 0.7239 0.2857 0.029 Uiso 1 1 calc R . .
C24 C 0.7254(3) 0.65693(16) 0.3717(2) 0.0257(6) Uani 1 1 d . . .
H24 H 0.7772 0.6918 0.4161 0.031 Uiso 1 1 calc R . .
C25 C 0.7399(2) 0.57795(15) 0.3658(2) 0.0199(5) Uani 1 1 d . . .
C26 C 0.8319(2) 0.52806(16) 0.4359(2) 0.0228(5) Uani 1 1 d . . .
H26 H 0.8376 0.4769 0.3994 0.027 Uiso 1 1 calc R . .
C27 C 0.9658(3) 0.56361(18) 0.4484(2) 0.0329(7) Uani 1 1 d . . .
H27A H 0.9947 0.5746 0.3751 0.049 Uiso 1 1 calc R . .
H27B H 1.0261 0.5278 0.4876 0.049 Uiso 1 1 calc R . .
H27C H 0.9628 0.6114 0.4907 0.049 Uiso 1 1 calc R . .
C28 C 0.7807(3) 0.51688(18) 0.5504(2) 0.0293(6) Uani 1 1 d . . .
H28A H 0.7727 0.5669 0.5861 0.044 Uiso 1 1 calc R . .
H28B H 0.8409 0.4846 0.5962 0.044 Uiso 1 1 calc R . .
H28C H 0.6958 0.4920 0.5419 0.044 Uiso 1 1 calc R . .
N31 N 0.39919(19) 0.46599(12) 0.24003(16) 0.0190(4) Uani 1 1 d . . .
N32 N 0.3636(2) 0.53932(12) 0.21043(17) 0.0211(5) Uani 1 1 d . . .
C33 C 0.2369(2) 0.54889(16) 0.2223(2) 0.0236(6) Uani 1 1 d . . .
H33 H 0.1892 0.5946 0.2062 0.028 Uiso 1 1 calc R . .
C34 C 0.1878(2) 0.48189(17) 0.2615(2) 0.0266(6) Uani 1 1 d . . .
H34 H 0.1012 0.4720 0.2773 0.032 Uiso 1 1 calc R . .
C35 C 0.2926(2) 0.43152(19) 0.27302(17) 0.0220(4) Uani 1 1 d . . .
C36 C 0.2963(2) 0.35210(15) 0.3211(2) 0.0242(6) Uani 1 1 d . . .
H36 H 0.3778 0.3268 0.3016 0.029 Uiso 1 1 calc R . .
C37 C 0.2981(4) 0.35555(19) 0.4472(2) 0.0440(8) Uani 1 1 d . . .
H37A H 0.3740 0.3846 0.4769 0.066 Uiso 1 1 calc R . .
H37B H 0.3021 0.3034 0.4773 0.066 Uiso 1 1 calc R . .
H37C H 0.2195 0.3809 0.4682 0.066 Uiso 1 1 calc R . .
C38 C 0.1820(3) 0.3033(2) 0.2737(3) 0.0452(8) Uani 1 1 d . . .
H38A H 0.1008 0.3282 0.2893 0.068 Uiso 1 1 calc R . .
H38B H 0.1866 0.2523 0.3079 0.068 Uiso 1 1 calc R . .
H38C H 0.1856 0.2981 0.1935 0.068 Uiso 1 1 calc R . .
C39 C 0.7618(2) 0.24955(15) 0.39902(19) 0.0195(5) Uani 1 1 d . . .
H39 H 0.6877 0.2862 0.3978 0.023 Uiso 1 1 calc R . .
C40 C 0.7263(3) 0.17519(15) 0.4549(2) 0.0234(5) Uani 1 1 d . . .
H40 H 0.8046 0.1416 0.4593 0.028 Uiso 1 1 calc R . .
C41 C 0.6978(3) 0.19522(17) 0.5742(2) 0.0285(6) Uani 1 1 d . . .
H41A H 0.6238 0.2311 0.5727 0.034 Uiso 1 1 calc R . .
H41B H 0.6737 0.1480 0.6130 0.034 Uiso 1 1 calc R . .
C42 C 0.8156(3) 0.23211(17) 0.6377(2) 0.0289(6) Uani 1 1 d . . .
H42A H 0.7934 0.2455 0.7132 0.035 Uiso 1 1 calc R . .
H42B H 0.8873 0.1945 0.6445 0.035 Uiso 1 1 calc R . .
C43 C 0.8605(3) 0.30428(16) 0.5804(2) 0.0254(6) Uani 1 1 d . . .
H43 H 0.7918 0.3443 0.5823 0.031 Uiso 1 1 calc R . .
C44 C 0.8807(3) 0.28568(16) 0.4584(2) 0.0236(5) Uani 1 1 d . . .
H44A H 0.9020 0.3335 0.4198 0.028 Uiso 1 1 calc R . .
H44B H 0.9547 0.2502 0.4556 0.028 Uiso 1 1 calc R . .
C45 C 0.6152(3) 0.13003(16) 0.3908(2) 0.0260(6) Uani 1 1 d . . .
H45 H 0.6366 0.1261 0.3120 0.031 Uiso 1 1 calc R . .
C46 C 0.4845(3) 0.16977(19) 0.3914(2) 0.0328(7) Uani 1 1 d . . .
H46A H 0.4219 0.1440 0.3391 0.049 Uiso 1 1 calc R . .
H46B H 0.4931 0.2235 0.3695 0.049 Uiso 1 1 calc R . .
H46C H 0.4545 0.1674 0.4659 0.049 Uiso 1 1 calc R . .
C47 C 0.6073(3) 0.04830(17) 0.4361(3) 0.0383(7) Uani 1 1 d . . .
H47A H 0.5842 0.0502 0.5128 0.057 Uiso 1 1 calc R . .
H47B H 0.6912 0.0230 0.4333 0.057 Uiso 1 1 calc R . .
H47C H 0.5413 0.0194 0.3911 0.057 Uiso 1 1 calc R . .
C48 C 0.9851(3) 0.33554(19) 0.6383(2) 0.0334(7) Uani 1 1 d . . .
H48A H 0.9716 0.3470 0.7157 0.050 Uiso 1 1 calc R . .
H48B H 1.0101 0.3825 0.6012 0.050 Uiso 1 1 calc R . .
H48C H 1.0538 0.2972 0.6354 0.050 Uiso 1 1 calc R . .
C49 C 0.9261(2) 0.20181(15) 0.0836(2) 0.0202(5) Uani 1 1 d . . .
H49 H 0.9711 0.2032 0.1595 0.024 Uiso 1 1 calc R . .
C50 C 0.9056(2) 0.11864(16) 0.0463(2) 0.0236(6) Uani 1 1 d . . .
H50 H 0.8474 0.1198 -0.0235 0.028 Uiso 1 1 calc R . .
C51 C 1.0342(3) 0.08274(17) 0.0174(2) 0.0303(6) Uani 1 1 d . . .
H51A H 1.0900 0.0748 0.0865 0.036 Uiso 1 1 calc R . .
H51B H 1.0166 0.0318 -0.0167 0.036 Uiso 1 1 calc R . .
C52 C 1.1074(3) 0.13205(18) -0.0621(2) 0.0314(7) Uani 1 1 d . . .
H52A H 1.0561 0.1364 -0.1341 0.038 Uiso 1 1 calc R . .
H52B H 1.1909 0.1074 -0.0748 0.038 Uiso 1 1 calc R . .
C53 C 1.1318(3) 0.21233(17) -0.0122(2) 0.0296(6) Uani 1 1 d . . .
H53 H 1.1802 0.2063 0.0620 0.036 Uiso 1 1 calc R . .
C54 C 1.0012(3) 0.24958(16) 0.0044(2) 0.0252(6) Uani 1 1 d . . .
H54A H 1.0152 0.3019 0.0348 0.030 Uiso 1 1 calc R . .
H54B H 0.9502 0.2540 -0.0678 0.030 Uiso 1 1 calc R . .
C55 C 0.8369(3) 0.06978(16) 0.1307(2) 0.0253(6) Uani 1 1 d . . .
H55 H 0.7581 0.0988 0.1487 0.030 Uiso 1 1 calc R . .
C56 C 0.9176(3) 0.05594(18) 0.2399(2) 0.0335(7) Uani 1 1 d . . .
H56A H 0.8633 0.0325 0.2932 0.050 Uiso 1 1 calc R . .
H56B H 0.9515 0.1049 0.2693 0.050 Uiso 1 1 calc R . .
H56C H 0.9896 0.0216 0.2272 0.050 Uiso 1 1 calc R . .
C57 C 0.7907(3) -0.00730(17) 0.0808(3) 0.0360(7) Uani 1 1 d . . .
H57A H 0.8657 -0.0395 0.0688 0.054 Uiso 1 1 calc R . .
H57B H 0.7407 0.0016 0.0101 0.054 Uiso 1 1 calc R . .
H57C H 0.7364 -0.0333 0.1318 0.054 Uiso 1 1 calc R . .
C58 C 1.2123(3) 0.2621(2) -0.0838(3) 0.0446(8) Uani 1 1 d . . .
H58A H 1.1687 0.2662 -0.1582 0.067 Uiso 1 1 calc R . .
H58B H 1.2976 0.2388 -0.0881 0.067 Uiso 1 1 calc R . .
H58C H 1.2222 0.3134 -0.0510 0.067 Uiso 1 1 calc R . .
H1 H 0.420(3) 0.6461(18) 0.151(2) 0.024(7) Uiso 1 1 d . . .

loop_
_atom_site_aniso_label
_atom_site_aniso_U_11
_atom_site_aniso_U_22
_atom_site_aniso_U_33
_atom_site_aniso_U_23
_atom_site_aniso_U_13
_atom_site_aniso_U_12
Mo1 0.01533(9) 0.01296(9) 0.01708(9) 0.00005(9) 0.00127(6) 0.00072(9)
S1 0.0174(3) 0.0154(3) 0.0215(3) -0.0015(2) 0.0024(2) -0.0006(2)
P1 0.0182(3) 0.0151(3) 0.0167(3) 0.0004(2) 0.0028(2) 0.0017(2)
O1 0.0246(9) 0.0170(9) 0.0196(8) -0.0004(6) 0.0030(7) 0.0014(7)
B1 0.0272(15) 0.0167(14) 0.0227(14) 0.0016(11) 0.0026(11) 0.0070(12)
S2 0.0165(3) 0.0166(3) 0.0224(3) 0.0007(2) 0.0030(2) -0.0007(2)
O2 0.0282(9) 0.0166(9) 0.0170(8) 0.0014(7) 0.0031(7) 0.0044(7)
O3 0.0229(9) 0.0194(9) 0.0193(9) 0.0000(7) 0.0036(7) 0.0055(7)
N11 0.0224(11) 0.0152(11) 0.0220(11) 0.0008(8) 0.0037(8) 0.0018(8)
N12 0.0260(11) 0.0185(11) 0.0206(11) 0.0033(8) 0.0004(8) 0.0028(9)
C13 0.0340(15) 0.0237(14) 0.0224(13) 0.0076(11) 0.0000(11) 0.0044(12)
C14 0.0388(16) 0.0243(15) 0.0201(13) 0.0047(10) 0.0046(11) 0.0021(12)
C15 0.0228(13) 0.0236(14) 0.0192(12) 0.0002(10) 0.0025(10) 0.0002(11)
C16 0.0299(14) 0.0204(13) 0.0196(12) -0.0010(9) 0.0046(10) -0.0018(10)
C17 0.044(2) 0.0309(19) 0.079(3) -0.0213(17) -0.0130(17) -0.0018(16)
C18 0.0426(17) 0.0284(19) 0.0571(19) -0.0087(13) 0.0288(14) -0.0037(13)
N21 0.0202(11) 0.0173(11) 0.0207(11) -0.0013(8) 0.0027(8) -0.0010(9)
N22 0.0254(11) 0.0166(11) 0.0230(11) 0.0007(8) 0.0056(8) 0.0030(9)
C23 0.0350(15) 0.0141(12) 0.0252(14) 0.0001(10) 0.0091(11) -0.0004(11)
C24 0.0273(14) 0.0182(14) 0.0321(15) -0.0077(11) 0.0064(11) -0.0060(11)
C25 0.0202(13) 0.0183(13) 0.0215(13) -0.0028(10) 0.0036(10) -0.0020(10)
C26 0.0215(13) 0.0226(14) 0.0242(13) -0.0059(10) 0.0004(10) 0.0014(11)
C27 0.0239(14) 0.0337(17) 0.0411(17) -0.0088(13) 0.0016(12) -0.0037(12)
C28 0.0290(15) 0.0317(16) 0.0269(14) 0.0022(12) -0.0001(11) 0.0004(13)
N31 0.0198(10) 0.0185(11) 0.0188(10) -0.0006(8) 0.0018(8) 0.0015(8)
N32 0.0231(11) 0.0194(12) 0.0206(11) -0.0012(8) 0.0000(8) 0.0068(9)
C33 0.0241(13) 0.0265(14) 0.0201(13) -0.0014(10) 0.0012(10) 0.0102(11)
C34 0.0180(12) 0.0332(16) 0.0287(14) -0.0068(12) 0.0031(10) 0.0027(11)
C35 0.0202(11) 0.0253(12) 0.0207(10) -0.0031(14) 0.0035(8) -0.0017(15)
C36 0.0234(13) 0.0206(14) 0.0297(13) -0.0024(11) 0.0097(10) -0.0024(11)
C37 0.072(2) 0.0281(17) 0.0336(17) 0.0032(13) 0.0170(16) 0.0004(17)
C38 0.0395(18) 0.0290(18) 0.065(2) -0.0082(16) -0.0068(16) -0.0086(15)
C39 0.0260(13) 0.0180(13) 0.0153(12) 0.0016(10) 0.0060(10) 0.0029(11)
C40 0.0282(14) 0.0194(13) 0.0230(13) 0.0068(10) 0.0052(10) 0.0015(11)
C41 0.0350(15) 0.0283(16) 0.0236(13) 0.0061(11) 0.0099(11) 0.0014(12)
C42 0.0372(16) 0.0296(16) 0.0204(13) 0.0026(11) 0.0053(11) 0.0035(13)
C43 0.0318(14) 0.0249(15) 0.0200(12) -0.0008(11) 0.0045(10) 0.0014(12)
C44 0.0271(14) 0.0221(14) 0.0218(13) 0.0021(10) 0.0036(10) 0.0015(11)
C45 0.0284(14) 0.0241(15) 0.0263(14) 0.0065(11) 0.0059(11) -0.0012(11)
C46 0.0272(15) 0.0377(18) 0.0337(16) 0.0089(13) 0.0047(12) -0.0018(13)
C47 0.0442(19) 0.0214(15) 0.0492(19) 0.0076(13) 0.0020(15) -0.0057(13)
C48 0.0329(16) 0.0388(18) 0.0285(15) -0.0083(12) 0.0034(12) 0.0024(13)
C49 0.0164(12) 0.0220(14) 0.0223(13) -0.0014(10) 0.0020(10) 0.0048(10)
C50 0.0245(14) 0.0232(14) 0.0230(13) -0.0018(11) 0.0015(10) 0.0063(11)
C51 0.0311(15) 0.0230(15) 0.0376(16) -0.0036(12) 0.0071(12) 0.0081(12)
C52 0.0294(16) 0.0366(18) 0.0294(15) -0.0076(13) 0.0097(12) 0.0079(13)
C53 0.0264(14) 0.0314(17) 0.0326(16) -0.0002(12) 0.0118(12) 0.0027(12)
C54 0.0292(14) 0.0229(15) 0.0244(13) 0.0002(11) 0.0068(11) 0.0020(12)
C55 0.0255(14) 0.0210(14) 0.0296(14) 0.0002(11) 0.0035(11) 0.0032(11)
C56 0.0410(17) 0.0288(16) 0.0300(16) 0.0056(12) -0.0019(12) 0.0062(13)
C57 0.0399(17) 0.0235(16) 0.0445(18) -0.0012(13) 0.0029(14) -0.0013(13)
C58 0.0400(18) 0.043(2) 0.054(2) 0.0040(16) 0.0239(16) 0.0027(16)

loop_
_atom_type_symbol
_atom_type_description
_atom_type_scat_dispersion_real
_atom_type_scat_dispersion_imag
_atom_type_scat_source
C C 0.0033 0.0016 'International Tables Vol C Tables 4.2.6.8 and 6.1.1.4'
H H 0.0000 0.0000 'International Tables Vol C Tables 4.2.6.8 and 6.1.1.4'
B B 0.0013 0.0007 'International Tables Vol C Tables 4.2.6.8 and 6.1.1.4'
N N 0.0061 0.0033 'International Tables Vol C Tables 4.2.6.8 and 6.1.1.4'
O O 0.0106 0.0060 'International Tables Vol C Tables 4.2.6.8 and 6.1.1.4'
P P 0.1023 0.0942 'International Tables Vol C Tables 4.2.6.8 and 6.1.1.4'
S S 0.1246 0.1234 'International Tables Vol C Tables 4.2.6.8 and 6.1.1.4'
Mo Mo -1.6832 0.6857 'International Tables Vol C Tables 4.2.6.8 and 6.1.1.4'

loop_
_geom_angle_atom_site_label_1
_geom_angle_atom_site_label_2
_geom_angle_atom_site_label_3
_geom_angle
_geom_angle_site_symmetry_1
_geom_angle_site_symmetry_3
_geom_angle_publ_flag
O1 Mo1 N31 91.51(8) . . ?
O1 Mo1 N21 89.67(8) . . ?
N31 Mo1 N21 86.32(8) . . ?
O1 Mo1 N11 166.14(7) . . ?
N31 Mo1 N11 77.94(7) . . ?
N21 Mo1 N11 80.79(7) . . ?
O1 Mo1 S2 102.17(6) . . ?
N31 Mo1 S2 166.14(5) . . ?
N21 Mo1 S2 95.88(6) . . ?
N11 Mo1 S2 88.88(5) . . ?
O1 Mo1 S1 99.71(6) . . ?
N31 Mo1 S1 96.32(6) . . ?
N21 Mo1 S1 170.16(5) . . ?
N11 Mo1 S1 90.47(5) . . ?
S2 Mo1 S1 79.32(2) . . ?
P1 S1 Mo1 85.68(3) . . ?
O3 P1 O2 100.66(9) . . ?
O3 P1 S1 109.66(7) . . ?
O2 P1 S1 114.08(7) . . ?
O3 P1 S2 116.31(7) . . ?
O2 P1 S2 112.66(7) . . ?
S1 P1 S2 103.88(4) . . ?
N12 B1 N22 108.3(2) . . ?
N12 B1 N32 109.0(2) . . ?
N22 B1 N32 109.6(2) . . ?
N12 B1 H1 112.1(16) . . ?
N22 B1 H1 107.0(16) . . ?
N32 B1 H1 110.8(17) . . ?
P1 S2 Mo1 85.55(3) . . ?
C39 O2 P1 122.97(15) . . ?
C49 O3 P1 124.88(15) . . ?
C15 N11 N12 105.89(19) . . ?
C15 N11 Mo1 138.25(17) . . ?
N12 N11 Mo1 115.47(14) . . ?
C13 N12 N11 110.2(2) . . ?
C13 N12 B1 128.4(2) . . ?
N11 N12 B1 121.3(2) . . ?
N12 C13 C14 108.5(2) . . ?
N12 C13 H13 125.8 . . ?
C14 C13 H13 125.8 . . ?
C13 C14 C15 105.6(2) . . ?
C13 C14 H14 127.2 . . ?
C15 C14 H14 127.2 . . ?
N11 C15 C14 109.8(2) . . ?
N11 C15 C16 123.8(2) . . ?
C14 C15 C16 126.3(2) . . ?
C15 C16 C17 110.5(2) . . ?
C15 C16 C18 112.1(2) . . ?
C17 C16 C18 110.8(2) . . ?
C15 C16 H16 107.8 . . ?
C17 C16 H16 107.8 . . ?
C18 C16 H16 107.8 . . ?
C16 C17 H17A 109.5 . . ?
C16 C17 H17B 109.5 . . ?
H17A C17 H17B 109.5 . . ?
C16 C17 H17C 109.5 . . ?
H17A C17 H17C 109.5 . . ?
H17B C17 H17C 109.5 . . ?
C16 C18 H18A 109.5 . . ?
C16 C18 H18B 109.5 . . ?
H18A C18 H18B 109.5 . . ?
C16 C18 H18C 109.5 . . ?
H18A C18 H18C 109.5 . . ?
H18B C18 H18C 109.5 . . ?
C25 N21 N22 106.0(2) . . ?
C25 N21 Mo1 131.83(17) . . ?
N22 N21 Mo1 121.83(15) . . ?
C23 N22 N21 109.9(2) . . ?
C23 N22 B1 129.7(2) . . ?
N21 N22 B1 120.3(2) . . ?
N22 C23 C24 108.7(2) . . ?
N22 C23 H23 125.7 . . ?
C24 C23 H23 125.7 . . ?
C23 C24 C25 105.5(2) . . ?
C23 C24 H24 127.2 . . ?
C25 C24 H24 127.2 . . ?
N21 C25 C24 109.9(2) . . ?
N21 C25 C26 122.2(2) . . ?
C24 C25 C26 127.7(2) . . ?
C25 C26 C27 110.8(2) . . ?
C25 C26 C28 109.5(2) . . ?
C27 C26 C28 109.9(2) . . ?
C25 C26 H26 108.8 . . ?
C27 C26 H26 108.8 . . ?
C28 C26 H26 108.8 . . ?
C26 C27 H27A 109.5 . . ?
C26 C27 H27B 109.5 . . ?
H27A C27 H27B 109.5 . . ?
C26 C27 H27C 109.5 . . ?
H27A C27 H27C 109.5 . . ?
H27B C27 H27C 109.5 . . ?
C26 C28 H28A 109.5 . . ?
C26 C28 H28B 109.5 . . ?
H28A C28 H28B 109.5 . . ?
C26 C28 H28C 109.5 . . ?
H28A C28 H28C 109.5 . . ?
H28B C28 H28C 109.5 . . ?
C35 N31 N32 106.4(2) . . ?
C35 N31 Mo1 132.26(19) . . ?
N32 N31 Mo1 120.93(15) . . ?
C33 N32 N31 109.5(2) . . ?
C33 N32 B1 128.9(2) . . ?
N31 N32 B1 121.5(2) . . ?
N32 C33 C34 108.9(2) . . ?
N32 C33 H33 125.5 . . ?
C34 C33 H33 125.5 . . ?
C33 C34 C35 105.1(2) . . ?
C33 C34 H34 127.4 . . ?
C35 C34 H34 127.4 . . ?
N31 C35 C34 110.0(3) . . ?
N31 C35 C36 122.0(2) . . ?
C34 C35 C36 127.9(2) . . ?
C35 C36 C37 110.5(2) . . ?
C35 C36 C38 111.8(2) . . ?
C37 C36 C38 110.2(2) . . ?
C35 C36 H36 108.1 . . ?
C37 C36 H36 108.1 . . ?
C38 C36 H36 108.1 . . ?
C36 C37 H37A 109.5 . . ?
C36 C37 H37B 109.5 . . ?
H37A C37 H37B 109.5 . . ?
C36 C37 H37C 109.5 . . ?
H37A C37 H37C 109.5 . . ?
H37B C37 H37C 109.5 . . ?
C36 C38 H38A 109.5 . . ?
C36 C38 H38B 109.5 . . ?
H38A C38 H38B 109.5 . . ?
C36 C38 H38C 109.5 . . ?
H38A C38 H38C 109.5 . . ?
H38B C38 H38C 109.5 . . ?
O2 C39 C44 107.79(19) . . ?
O2 C39 C40 108.7(2) . . ?
C44 C39 C40 111.1(2) . . ?
O2 C39 H39 109.7 . . ?
C44 C39 H39 109.7 . . ?
C40 C39 H39 109.7 . . ?
C39 C40 C41 107.3(2) . . ?
C39 C40 C45 113.9(2) . . ?
C41 C40 C45 113.3(2) . . ?
C39 C40 H40 107.3 . . ?
C41 C40 H40 107.3 . . ?
C45 C40 H40 107.3 . . ?
C42 C41 C40 111.2(2) . . ?
C42 C41 H41A 109.4 . . ?
C40 C41 H41A 109.4 . . ?
C42 C41 H41B 109.4 . . ?
C40 C41 H41B 109.4 . . ?
H41A C41 H41B 108.0 . . ?
C43 C42 C41 112.1(2) . . ?
C43 C42 H42A 109.2 . . ?
C41 C42 H42A 109.2 . . ?
C43 C42 H42B 109.2 . . ?
C41 C42 H42B 109.2 . . ?
H42A C42 H42B 107.9 . . ?
C48 C43 C42 111.3(2) . . ?
C48 C43 C44 110.0(2) . . ?
C42 C43 C44 109.4(2) . . ?
C48 C43 H43 108.7 . . ?
C42 C43 H43 108.7 . . ?
C44 C43 H43 108.7 . . ?
C39 C44 C43 112.0(2) . . ?
C39 C44 H44A 109.2 . . ?
C43 C44 H44A 109.2 . . ?
C39 C44 H44B 109.2 . . ?
C43 C44 H44B 109.2 . . ?
H44A C44 H44B 107.9 . . ?
C46 C45 C47 110.4(2) . . ?
C46 C45 C40 113.1(2) . . ?
C47 C45 C40 110.5(2) . . ?
C46 C45 H45 107.5 . . ?
C47 C45 H45 107.5 . . ?
C40 C45 H45 107.5 . . ?
C45 C46 H46A 109.5 . . ?
C45 C46 H46B 109.5 . . ?
H46A C46 H46B 109.5 . . ?
C45 C46 H46C 109.5 . . ?
H46A C46 H46C 109.5 . . ?
H46B C46 H46C 109.5 . . ?
C45 C47 H47A 109.5 . . ?
C45 C47 H47B 109.5 . . ?
H47A C47 H47B 109.5 . . ?
C45 C47 H47C 109.5 . . ?
H47A C47 H47C 109.5 . . ?
H47B C47 H47C 109.5 . . ?
C43 C48 H48A 109.5 . . ?
C43 C48 H48B 109.5 . . ?
H48A C48 H48B 109.5 . . ?
C43 C48 H48C 109.5 . . ?
H48A C48 H48C 109.5 . . ?
H48B C48 H48C 109.5 . . ?
O3 C49 C50 106.8(2) . . ?
O3 C49 C54 106.9(2) . . ?
C50 C49 C54 113.4(2) . . ?
O3 C49 H49 109.9 . . ?
C50 C49 H49 109.9 . . ?
C54 C49 H49 109.9 . . ?
C49 C50 C51 110.5(2) . . ?
C49 C50 C55 112.7(2) . . ?
C51 C50 C55 112.3(2) . . ?
C49 C50 H50 107.0 . . ?
C51 C50 H50 107.0 . . ?
C55 C50 H50 107.0 . . ?
C52 C51 C50 113.3(2) . . ?
C52 C51 H51A 108.9 . . ?
C50 C51 H51A 108.9 . . ?
C52 C51 H51B 108.9 . . ?
C50 C51 H51B 108.9 . . ?
H51A C51 H51B 107.7 . . ?
C51 C52 C53 109.7(2) . . ?
C51 C52 H52A 109.7 . . ?
C53 C52 H52A 109.7 . . ?
C51 C52 H52B 109.7 . . ?
C53 C52 H52B 109.7 . . ?
H52A C52 H52B 108.2 . . ?
C58 C53 C54 111.4(3) . . ?
C58 C53 C52 112.0(2) . . ?
C54 C53 C52 108.5(2) . . ?
C58 C53 H53 108.3 . . ?
C54 C53 H53 108.3 . . ?
C52 C53 H53 108.3 . . ?
C49 C54 C53 110.6(2) . . ?
C49 C54 H54A 109.5 . . ?
C53 C54 H54A 109.5 . . ?
C49 C54 H54B 109.5 . . ?
C53 C54 H54B 109.5 . . ?
H54A C54 H54B 108.1 . . ?
C56 C55 C57 109.6(2) . . ?
C56 C55 C50 114.2(2) . . ?
C57 C55 C50 111.5(2) . . ?
C56 C55 H55 107.1 . . ?
C57 C55 H55 107.1 . . ?
C50 C55 H55 107.1 . . ?
C55 C56 H56A 109.5 . . ?
C55 C56 H56B 109.5 . . ?
H56A C56 H56B 109.5 . . ?
C55 C56 H56C 109.5 . . ?
H56A C56 H56C 109.5 . . ?
H56B C56 H56C 109.5 . . ?
C55 C57 H57A 109.5 . . ?
C55 C57 H57B 109.5 . . ?
H57A C57 H57B 109.5 . . ?
C55 C57 H57C 109.5 . . ?
H57A C57 H57C 109.5 . . ?
H57B C57 H57C 109.5 . . ?
C53 C58 H58A 109.5 . . ?
C53 C58 H58B 109.5 . . ?
H58A C58 H58B 109.5 . . ?
C53 C58 H58C 109.5 . . ?
H58A C58 H58C 109.5 . . ?
H58B C58 H58C 109.5 . . ?

loop_
_geom_bond_atom_site_label_1
_geom_bond_atom_site_label_2
_geom_bond_distance
_geom_bond_site_symmetry_2
_geom_bond_publ_flag
Mo1 O1 1.6768(16) . ?
Mo1 N31 2.178(2) . ?
Mo1 N21 2.191(2) . ?
Mo1 N11 2.432(2) . ?
Mo1 S2 2.4765(6) . ?
Mo1 S1 2.4828(6) . ?
S1 P1 2.0030(9) . ?
P1 O3 1.5783(17) . ?
P1 O2 1.5839(17) . ?
P1 S2 2.0172(9) . ?
B1 N12 1.528(3) . ?
B1 N22 1.542(4) . ?
B1 N32 1.547(4) . ?
B1 H1 0.97(3) . ?
O2 C39 1.472(3) . ?
O3 C49 1.477(3) . ?
N11 C15 1.349(3) . ?
N11 N12 1.382(3) . ?
N12 C13 1.341(3) . ?
C13 C14 1.375(4) . ?
C13 H13 0.9500 . ?
C14 C15 1.406(4) . ?
C14 H14 0.9500 . ?
C15 C16 1.493(4) . ?
C16 C17 1.518(4) . ?
C16 C18 1.520(4) . ?
C16 H16 1.0000 . ?
C17 H17A 0.9800 . ?
C17 H17B 0.9800 . ?
C17 H17C 0.9800 . ?
C18 H18A 0.9800 . ?
C18 H18B 0.9800 . ?
C18 H18C 0.9800 . ?
N21 C25 1.354(3) . ?
N21 N22 1.371(3) . ?
N22 C23 1.336(3) . ?
C23 C24 1.376(4) . ?
C23 H23 0.9500 . ?
C24 C25 1.388(4) . ?
C24 H24 0.9500 . ?
C25 C26 1.505(3) . ?
C26 C27 1.518(4) . ?
C26 C28 1.538(3) . ?
C26 H26 1.0000 . ?
C27 H27A 0.9800 . ?
C27 H27B 0.9800 . ?
C27 H27C 0.9800 . ?
C28 H28A 0.9800 . ?
C28 H28B 0.9800 . ?
C28 H28C 0.9800 . ?
N31 C35 1.347(3) . ?
N31 N32 1.371(3) . ?
N32 C33 1.345(3) . ?
C33 C34 1.375(4) . ?
C33 H33 0.9500 . ?
C34 C35 1.397(4) . ?
C34 H34 0.9500 . ?
C35 C36 1.502(4) . ?
C36 C37 1.529(4) . ?
C36 C38 1.535(4) . ?
C36 H36 1.0000 . ?
C37 H37A 0.9800 . ?
C37 H37B 0.9800 . ?
C37 H37C 0.9800 . ?
C38 H38A 0.9800 . ?
C38 H38B 0.9800 . ?
C38 H38C 0.9800 . ?
C39 C44 1.516(4) . ?
C39 C40 1.522(4) . ?
C39 H39 1.0000 . ?
C40 C41 1.540(3) . ?
C40 C45 1.553(4) . ?
C40 H40 1.0000 . ?
C41 C42 1.534(4) . ?
C41 H41A 0.9900 . ?
C41 H41B 0.9900 . ?
C42 C43 1.528(4) . ?
C42 H42A 0.9900 . ?
C42 H42B 0.9900 . ?
C43 C48 1.524(4) . ?
C43 C44 1.545(3) . ?
C43 H43 1.0000 . ?
C44 H44A 0.9900 . ?
C44 H44B 0.9900 . ?
C45 C46 1.524(4) . ?
C45 C47 1.532(4) . ?
C45 H45 1.0000 . ?
C46 H46A 0.9800 . ?
C46 H46B 0.9800 . ?
C46 H46C 0.9800 . ?
C47 H47A 0.9800 . ?
C47 H47B 0.9800 . ?
C47 H47C 0.9800 . ?
C48 H48A 0.9800 . ?
C48 H48B 0.9800 . ?
C48 H48C 0.9800 . ?
C49 C50 1.529(4) . ?
C49 C54 1.530(4) . ?
C49 H49 1.0000 . ?
C50 C51 1.541(4) . ?
C50 C55 1.549(4) . ?
C50 H50 1.0000 . ?
C51 C52 1.536(4) . ?
C51 H51A 0.9900 . ?
C51 H51B 0.9900 . ?
C52 C53 1.538(4) . ?
C52 H52A 0.9900 . ?
C52 H52B 0.9900 . ?
C53 C58 1.524(4) . ?
C53 C54 1.531(4) . ?
C53 H53 1.0000 . ?
C54 H54A 0.9900 . ?
C54 H54B 0.9900 . ?
C55 C56 1.529(4) . ?
C55 C57 1.535(4) . ?
C55 H55 1.0000 . ?
C56 H56A 0.9800 . ?
C56 H56B 0.9800 . ?
C56 H56C 0.9800 . ?
C57 H57A 0.9800 . ?
C57 H57B 0.9800 . ?
C57 H57C 0.9800 . ?
C58 H58A 0.9800 . ?
C58 H58B 0.9800 . ?
C58 H58C 0.9800 . ?
